data_4124485
loop_
_publ_author_name
'Brown, L.D.'
'Raymond, K.N.'
'Goldberg, S.Z.'

_publ_section_title
;
 Preparation and Structural Characterization of Barium
 Decacyanodicobaltate(II) Tridecahydrate, Ba3 (Co2 (C N)10) (H2 O)13, an
 Air-Stable Salt of the (Co2 (C N)10)(6-) Ion
;
_journal_name_full 'Journal of the American Chemical Society'
_journal_page_first 7664
_journal_page_last 7674
_journal_volume 94
_journal_year 1972
_chemical_formula_sum 'C10 H26 Ba3 Co2 N10 O13'
_chemical_name_systematic 'Ba3 Co2 (C N)10 (H2 O)13'
_space_group_IT_number 15
_symmetry_space_group_name_Hall '-C 2yc'
_symmetry_space_group_name_H-M 'C 1 2/c 1'
_cell_angle_alpha 90
_cell_angle_beta 93.583
_cell_angle_gamma 90
_cell_formula_units_Z 4
_cell_length_a 9.411
_cell_length_b 20.822
_cell_length_c 15.13
_cell_volume 2959.017
_citation_journal_id_ASTM JACSAT
_cod_data_source_file Brown_JACSAT_1972_241.cif
_cod_data_source_block C10H26Ba3Co2N10O13
_cod_database_code 4124485

loop_
_symmetry_equiv_pos_as_xyz
x,y,z
-x,y,-z+1/2
-x,-y,-z
x,-y,z-1/2
x+1/2,y+1/2,z
-x+1/2,y+1/2,-z+1/2
-x+1/2,-y+1/2,-z
x+1/2,-y+1/2,z-1/2

loop_
_atom_site_label
_atom_site_type_symbol
_atom_site_fract_x
_atom_site_fract_y
_atom_site_fract_z
_atom_site_occupancy
_atom_site_U_iso_or_equiv
N2 N-3 -0.1023 0.2892 0.4366 1 0.0
C3 C+2 0.2327 0.3936 0.2445 1 0.0
O1 O-2 0.0029 0.1366 0.3618 1 0.0
O8 O-2 0.5 0.2243 0.25 0.5 0.0
H2 H+1 0.33 0.038 0.209 1 0.0
O4 O-2 0.222 0.4347 -0.0005 1 0.0
N5 N-3 0.1965 0.2223 0.2689 1 0.0
H6 H+1 0.132 0.439 -0.024 1 0.0
C2 C+2 -0.0304 0.3161 0.3899 1 0.0
C4 C+2 0.0417 0.4384 0.3524 1 0.0
H10 H+1 0.505 0.247 0.301 1 0.0
H7 H+1 0.467 0.165 0.393 1 0.0
Co1 Co+2 0.10351 0.35563 0.32035 1 0.0
O5 O-2 0.4315 0.125 0.393 1 0.0
N3 N-3 0.3188 0.4165 0.203 1 0.0
O7 O-2 0.238 0.0429 0.3931 0.25 0.0
O3 O-2 0.4181 0.4899 0.4123 1 0.0
O2 O-2 0.2884 0.0739 0.2272 1 0.0
H8 H+1 0.366 0.145 0.425 1 0.0
C1 C+2 0.2444 0.3554 0.4201 1 0.0
H9 H+1 0.417 0.345 0.061 1 0.0
Ba1 Ba+2 0.28398 0.18034 0.10172 1 0.0
H1 H+1 0.063 0.149 0.407 1 0.0
H3 H+1 0.321 0.098 0.274 1 0.0
Ba2 Ba+2 0 0.02402 0.25 1 0.0
H5 H+1 0.303 0.412 0 1 0.0
O6 O-2 0.4088 0.307 0.0893 1 0.0
C5 C+2 0.1589 0.2734 0.2862 1 0.0
N4 N-3 0.0137 0.4889 0.3757 1 0.0
N1 N-3 0.3244 0.3586 0.4798 1 0.0
H4 H+1 0.491 0.468 0.439 1 0.0
